data_4078527
loop_
_publ_author_name
'Hashimoto, Takayoshi'
'Urban, Slawomir'
'Hoshino, Ryoko'
'Ohki, Yasuhiro'
'Tatsumi, Kazuyuki'
'Glorius, Frank'

_publ_section_title
;
 Synthesis of Bis(N-heterocyclic carbene) Complexes of Iron(II) and Their
 Application in Hydrosilylation and Transfer Hydrogenation
;
_journal_issue 12
_journal_name_full Organometallics
_journal_page_first 4474
_journal_paper_doi 10.1021/om300298q
_journal_volume 31
_journal_year 2012
_chemical_formula_moiety 'C44 H54 Fe N4'
_chemical_formula_sum 'C44 H54 Fe N4'
_chemical_formula_weight 694.78
_space_group_IT_number 15
_symmetry_cell_setting monoclinic
_symmetry_Int_Tables_number 15
_symmetry_space_group_name_Hall '-C 2yc'
_symmetry_space_group_name_H-M 'C 1 2/c 1'
_atom_sites_solution_hydrogens geom
_atom_sites_solution_primary direct
_atom_sites_solution_secondary difmap
_cell_angle_alpha 90.0000
_cell_angle_beta 107.613(4)
_cell_angle_gamma 90.0000
_cell_formula_units_Z 8
_cell_length_a 20.835(7)
_cell_length_b 20.799(6)
_cell_length_c 18.861(6)
_cell_measurement_reflns_used 7206
_cell_measurement_temperature 113
_cell_measurement_theta_max 25.40
_cell_measurement_theta_min 3.10
_cell_volume 7790(4)
_computing_cell_refinement 'CrystalClear-SM Expert 2.0 r4'
_computing_data_collection 'CrystalClear-SM Expert 2.0 r4 (Rigaku, 2009)'
_computing_data_reduction 'CrystalClear-SM Expert 2.0 r4'
_computing_molecular_graphics 'CrystalStructure 4.0'
_computing_publication_material 'CrystalStructure 4.0 (Rigaku, 2010)'
_computing_structure_refinement 'CRYSTALS (Carruthers, et al., 1999)'
_computing_structure_solution SIR97
_diffrn_ambient_temperature 113
_diffrn_detector_area_resol_mean 7.111
_diffrn_measured_fraction_theta_full 0.994
_diffrn_measured_fraction_theta_max 0.994
_diffrn_measurement_device_type 'Rigaku Saturn724'
_diffrn_measurement_method \w
_diffrn_radiation_type 'Mo K\a'
_diffrn_radiation_wavelength 0.71075
_diffrn_reflns_av_R_equivalents 0.0972
_diffrn_reflns_limit_h_max 25
_diffrn_reflns_limit_h_min -25
_diffrn_reflns_limit_k_max 24
_diffrn_reflns_limit_k_min -22
_diffrn_reflns_limit_l_max 16
_diffrn_reflns_limit_l_min -22
_diffrn_reflns_number 26769
_diffrn_reflns_theta_full 25.35
_diffrn_reflns_theta_max 25.35
_diffrn_standards_number 0
_exptl_absorpt_coefficient_mu 0.421
_exptl_absorpt_correction_T_max 0.992
_exptl_absorpt_correction_T_min 0.575
_exptl_absorpt_correction_type multi-scan
_exptl_absorpt_process_details 'REQAB (Rigaku, 1998)'
_exptl_crystal_colour orange
_exptl_crystal_density_diffrn 1.185
_exptl_crystal_density_method 'not measured'
_exptl_crystal_description plate
_exptl_crystal_F_000 2976.00
_exptl_crystal_size_max 0.100
_exptl_crystal_size_mid 0.100
_exptl_crystal_size_min 0.020
_refine_diff_density_max 2.140
_refine_diff_density_min -0.965
_refine_ls_extinction_method none
_refine_ls_goodness_of_fit_ref 1.004
_refine_ls_hydrogen_treatment constr
_refine_ls_number_parameters 505
_refine_ls_number_reflns 6853
_refine_ls_R_factor_gt 0.0737
_refine_ls_shift/su_max 0.000
_refine_ls_structure_factor_coef Fsqd
_refine_ls_weighting_details 'w = 1/[0.0001Fo^2^ + 1.9000\s(Fo^2^)]/(4Fo^2^)'
_refine_ls_weighting_scheme calc
_refine_ls_wR_factor_ref 0.1703
_reflns_number_gt 4209
_reflns_number_total 7106
_reflns_threshold_expression F^2^>2.0\s(F^2^)
_cod_data_source_file om300298q_si_001.cif
_cod_data_source_block 2
_cod_original_cell_volume 7790(5)
_cod_database_code 4078527

loop_
_symmetry_equiv_pos_site_id
_symmetry_equiv_pos_as_xyz
1 +X,+Y,+Z
2 -X,+Y,1/2-Z
3 -X,-Y,-Z
4 +X,-Y,1/2+Z
5 1/2+X,1/2+Y,+Z
6 1/2-X,1/2+Y,1/2-Z
7 1/2-X,1/2-Y,-Z
8 1/2+X,1/2-Y,1/2+Z

loop_
_atom_site_label
_atom_site_type_symbol
_atom_site_fract_x
_atom_site_fract_y
_atom_site_fract_z
_atom_site_U_iso_or_equiv
_atom_site_adp_type
_atom_site_occupancy
_atom_site_symmetry_multiplicity
_atom_site_calc_flag
_atom_site_refinement_flags
Fe1 Fe 0.5000 0.42849(4) 0.2500 0.0168(3) Uani 1.0 4 d .
Fe2 Fe 0.5000 0.06682(4) 0.7500 0.0177(3) Uani 1.0 4 d .
N1 N 0.5221(2) 0.38214(16) 0.4077(3) 0.0211(11) Uani 1.0 8 d .
N2 N 0.57106(19) 0.47235(16) 0.4072(3) 0.0208(11) Uani 1.0 8 d .
N3 N 0.40847(19) 0.04508(17) 0.5931(3) 0.0223(11) Uani 1.0 8 d .
N4 N 0.49906(19) 0.09381(17) 0.5926(3) 0.0216(11) Uani 1.0 8 d .
C1 C 0.3982(3) 0.42766(18) 0.2506(3) 0.0196(12) Uani 1.0 8 d .
C2 C 0.5314(3) 0.42795(18) 0.3589(3) 0.0176(12) Uani 1.0 8 d .
C3 C 0.5547(3) 0.3977(3) 0.4811(3) 0.0289(14) Uani 1.0 8 d .
C4 C 0.5854(3) 0.4535(2) 0.4807(3) 0.0250(13) Uani 1.0 8 d .
C5 C 0.4818(3) 0.32336(18) 0.3851(3) 0.0196(12) Uani 1.0 8 d .
C6 C 0.5095(3) 0.27190(19) 0.3574(3) 0.0204(12) Uani 1.0 8 d .
C7 C 0.4704(3) 0.2169(2) 0.3371(3) 0.0229(13) Uani 1.0 8 d .
C8 C 0.4069(3) 0.2127(2) 0.3466(3) 0.0235(13) Uani 1.0 8 d .
C9 C 0.3817(3) 0.2643(2) 0.3771(3) 0.0239(13) Uani 1.0 8 d .
C10 C 0.4200(3) 0.32002(19) 0.3981(3) 0.0187(12) Uani 1.0 8 d .
C11 C 0.5795(3) 0.2754(3) 0.3493(3) 0.0306(15) Uani 1.0 8 d .
C12 C 0.3659(3) 0.1528(2) 0.3231(4) 0.0338(15) Uani 1.0 8 d .
C13 C 0.3918(3) 0.3740(2) 0.4341(3) 0.0292(14) Uani 1.0 8 d .
C14 C 0.5958(3) 0.5326(2) 0.3863(3) 0.0196(12) Uani 1.0 8 d .
C15 C 0.6652(3) 0.53945(19) 0.4005(3) 0.0201(12) Uani 1.0 8 d .
C16 C 0.6898(3) 0.5976(2) 0.3836(3) 0.0257(13) Uani 1.0 8 d .
C17 C 0.6453(3) 0.6479(2) 0.3518(4) 0.0272(14) Uani 1.0 8 d .
C18 C 0.5773(3) 0.63917(18) 0.3393(3) 0.0213(12) Uani 1.0 8 d .
C19 C 0.5504(3) 0.58143(19) 0.3560(3) 0.0201(12) Uani 1.0 8 d .
C20 C 0.7149(3) 0.4857(2) 0.4344(3) 0.0296(14) Uani 1.0 8 d .
C21 C 0.6715(3) 0.71150(19) 0.3322(4) 0.0419(18) Uani 1.0 8 d .
C22 C 0.4756(3) 0.5741(2) 0.3426(3) 0.0282(14) Uani 1.0 8 d .
C23 C 0.500000(10) 0.1677(3) 0.750000(10) 0.0201(17) Uani 1.0 4 d .
C24 C 0.500000(10) -0.0369(3) 0.750000(10) 0.0158(15) Uani 1.0 4 d .
C25 C 0.4678(2) 0.06817(17) 0.6409(3) 0.0146(11) Uani 1.0 8 d .
C26 C 0.4036(3) 0.0570(3) 0.5197(3) 0.0295(14) Uani 1.0 8 d .
C27 C 0.4598(3) 0.0877(3) 0.5189(3) 0.0263(13) Uani 1.0 8 d .
C28 C 0.3559(3) 0.01274(18) 0.6147(3) 0.0188(12) Uani 1.0 8 d .
C29 C 0.3118(3) 0.0486(2) 0.6417(3) 0.0229(13) Uani 1.0 8 d .
C30 C 0.2608(3) 0.0168(2) 0.6613(3) 0.0249(13) Uani 1.0 8 d .
C31 C 0.2533(3) -0.0502(2) 0.6533(3) 0.0223(12) Uani 1.0 8 d .
C32 C 0.2962(3) -0.08394(19) 0.6226(3) 0.0218(12) Uani 1.0 8 d .
C33 C 0.3478(3) -0.0537(2) 0.6024(3) 0.0192(12) Uani 1.0 8 d .
C34 C 0.3187(3) 0.12104(18) 0.6493(4) 0.0298(15) Uani 1.0 8 d .
C35 C 0.1990(3) -0.0835(3) 0.6769(4) 0.0310(15) Uani 1.0 8 d .
C36 C 0.3911(3) -0.0918(3) 0.5668(3) 0.0313(15) Uani 1.0 8 d .
C37 C 0.5639(3) 0.1248(2) 0.6134(3) 0.0222(13) Uani 1.0 8 d .
C38 C 0.6220(3) 0.0893(2) 0.6447(3) 0.0213(12) Uani 1.0 8 d .
C39 C 0.6835(3) 0.1210(2) 0.6611(3) 0.0244(13) Uani 1.0 8 d .
C40 C 0.6881(3) 0.1869(2) 0.6475(3) 0.0275(14) Uani 1.0 8 d .
C41 C 0.6286(3) 0.2210(3) 0.6164(3) 0.0261(14) Uani 1.0 8 d .
C42 C 0.5662(3) 0.19087(19) 0.5986(3) 0.0226(13) Uani 1.0 8 d .
C43 C 0.6195(3) 0.01835(19) 0.6592(3) 0.0284(14) Uani 1.0 8 d .
C44 C 0.7560(3) 0.2198(3) 0.6677(4) 0.0442(18) Uani 1.0 8 d .
C45 C 0.5032(3) 0.2296(2) 0.5636(3) 0.0298(14) Uani 1.0 8 d .
H1 H 0.4708 0.1027 0.4764 0.0300 Uiso 1.0 8 calc R
H2 H 0.3668 0.0457 0.4777 0.0345 Uiso 1.0 8 calc R
H3 H 0.7236 0.0975 0.6831 0.0294 Uiso 1.0 8 calc R
H4 H 0.6310 0.2660 0.6086 0.0319 Uiso 1.0 8 calc R
H5 H 0.5879 -0.0019 0.6172 0.0326 Uiso 1.0 8 calc R
H6 H 0.6054 0.0116 0.7027 0.0323 Uiso 1.0 8 calc R
H7 H 0.6634 0.0001 0.6671 0.0327 Uiso 1.0 8 calc R
H8 H 0.7843 0.1996 0.6409 0.0528 Uiso 1.0 8 calc R
H9 H 0.7779 0.2160 0.7214 0.0527 Uiso 1.0 8 calc R
H10 H 0.7494 0.2653 0.6540 0.0528 Uiso 1.0 8 calc R
H11 H 0.5121 0.2747 0.5787 0.0351 Uiso 1.0 8 calc R
H12 H 0.4664 0.2133 0.5807 0.0352 Uiso 1.0 8 calc R
H13 H 0.4907 0.2265 0.5093 0.0352 Uiso 1.0 8 calc R
H14 H 0.2906 -0.1291 0.6160 0.0250 Uiso 1.0 8 calc R
H15 H 0.2311 0.0406 0.6809 0.0289 Uiso 1.0 8 calc R
H16 H 0.3860 -0.1369 0.5751 0.0376 Uiso 1.0 8 calc R
H17 H 0.4373 -0.0796 0.5884 0.0377 Uiso 1.0 8 calc R
H18 H 0.3775 -0.0834 0.5144 0.0375 Uiso 1.0 8 calc R
H19 H 0.2170 -0.0968 0.7278 0.0378 Uiso 1.0 8 calc R
H20 H 0.1833 -0.1204 0.6459 0.0378 Uiso 1.0 8 calc R
H21 H 0.1621 -0.0545 0.6725 0.0377 Uiso 1.0 8 calc R
H22 H 0.3555 0.1342 0.6831 0.0368 Uiso 1.0 8 calc R
H23 H 0.2814 0.1382 0.6632 0.0366 Uiso 1.0 8 calc R
H24 H 0.3192 0.1396 0.6029 0.0367 Uiso 1.0 8 calc R
H25 H 0.3764 0.3896 0.2258 0.0238 Uiso 1.0 8 calc R
H26 H 0.3970 0.4277 0.3010 0.0234 Uiso 1.0 8 calc R
H27 H 0.3752 0.4650 0.2253 0.0235 Uiso 1.0 8 calc R
H28 H 0.5548 0.3730 0.5234 0.0325 Uiso 1.0 8 calc R
H29 H 0.6126 0.4763 0.5228 0.0270 Uiso 1.0 8 calc R
H30 H 0.4876 0.1814 0.3169 0.0281 Uiso 1.0 8 calc R
H31 H 0.3378 0.2621 0.3824 0.0260 Uiso 1.0 8 calc R
H32 H 0.6108 0.2908 0.3962 0.0378 Uiso 1.0 8 calc R
H33 H 0.5790 0.3056 0.3093 0.0377 Uiso 1.0 8 calc R
H34 H 0.5939 0.2329 0.3375 0.0377 Uiso 1.0 8 calc R
H35 H 0.3236 0.1629 0.2845 0.0398 Uiso 1.0 8 calc R
H36 H 0.3559 0.1349 0.3667 0.0398 Uiso 1.0 8 calc R
H37 H 0.3913 0.1212 0.3039 0.0397 Uiso 1.0 8 calc R
H38 H 0.3876 0.4133 0.4043 0.0353 Uiso 1.0 8 calc R
H39 H 0.4227 0.3818 0.4840 0.0354 Uiso 1.0 8 calc R
H40 H 0.3475 0.3618 0.4378 0.0352 Uiso 1.0 8 calc R
H41 H 0.7369 0.6032 0.3931 0.0300 Uiso 1.0 8 calc R
H42 H 0.5474 0.6734 0.3184 0.0258 Uiso 1.0 8 calc R
H43 H 0.6937 0.4439 0.4182 0.0335 Uiso 1.0 8 calc R
H44 H 0.7276 0.4886 0.4887 0.0334 Uiso 1.0 8 calc R
H45 H 0.7551 0.4902 0.4182 0.0334 Uiso 1.0 8 calc R
H46 H 0.6720 0.7098 0.2815 0.0515 Uiso 1.0 8 calc R
H47 H 0.7163 0.7186 0.3646 0.0515 Uiso 1.0 8 calc R
H48 H 0.6428 0.7460 0.3377 0.0515 Uiso 1.0 8 calc R
H49 H 0.4678 0.5502 0.3827 0.0343 Uiso 1.0 8 calc R
H50 H 0.4563 0.5518 0.2965 0.0346 Uiso 1.0 8 calc R
H51 H 0.4552 0.6158 0.3400 0.0344 Uiso 1.0 8 calc R
H52 H 0.5447 0.1831 0.7741 0.0236 Uiso 0.5000 8 calc R
H53 H 0.4851 0.1831 0.6997 0.0235 Uiso 0.5000 8 calc R
H54 H 0.4701 0.1831 0.7762 0.0235 Uiso 0.5000 8 calc R
H55 H 0.4701 -0.0523 0.7762 0.0177 Uiso 0.5000 8 calc R
H56 H 0.4851 -0.0523 0.6997 0.0176 Uiso 0.5000 8 calc R
H57 H 0.5447 -0.0523 0.7741 0.0177 Uiso 0.5000 8 calc R

loop_
_atom_site_aniso_label
_atom_site_aniso_U_11
_atom_site_aniso_U_22
_atom_site_aniso_U_33
_atom_site_aniso_U_12
_atom_site_aniso_U_13
_atom_site_aniso_U_23
Fe1 0.0110(5) 0.0213(4) 0.0166(6) 0.0000 0.0020(4) 0.0000
Fe2 0.0108(5) 0.0245(5) 0.0165(6) 0.0000 0.0021(4) 0.0000
N1 0.021(3) 0.0231(18) 0.017(3) -0.0068(16) 0.0010(18) 0.0011(18)
N2 0.018(3) 0.0255(18) 0.015(3) -0.0079(16) -0.0002(17) 0.0016(18)
N3 0.016(3) 0.0314(19) 0.018(3) -0.0106(16) 0.0033(18) 0.0017(19)
N4 0.010(2) 0.035(2) 0.017(3) -0.0081(16) 0.0005(17) 0.0008(19)
C1 0.024(3) 0.0170(18) 0.017(3) 0.0022(17) 0.005(2) 0.004(2)
C2 0.012(3) 0.0176(18) 0.022(3) -0.0050(16) 0.002(2) -0.002(2)
C3 0.034(4) 0.036(3) 0.011(3) -0.010(3) -0.001(3) 0.004(3)
C4 0.035(3) 0.022(2) 0.010(3) -0.009(2) -0.004(3) 0.003(2)
C5 0.018(3) 0.0179(19) 0.021(3) -0.0048(17) 0.003(2) -0.001(2)
C6 0.017(3) 0.020(2) 0.024(3) -0.0017(17) 0.007(2) 0.001(2)
C7 0.026(3) 0.0211(19) 0.024(3) -0.0006(19) 0.010(3) 0.002(3)
C8 0.017(3) 0.028(3) 0.020(3) -0.0040(19) -0.001(2) 0.008(3)
C9 0.012(3) 0.035(3) 0.019(3) -0.0024(19) -0.004(2) 0.006(3)
C10 0.021(3) 0.022(2) 0.011(3) -0.0031(18) 0.002(2) -0.002(2)
C11 0.021(3) 0.036(3) 0.037(4) -0.002(2) 0.012(3) -0.000(3)
C12 0.034(4) 0.024(3) 0.041(4) -0.012(2) 0.008(3) -0.006(3)
C13 0.028(3) 0.027(3) 0.032(4) -0.0011(19) 0.010(3) -0.004(3)
C14 0.012(3) 0.027(3) 0.018(3) -0.0055(18) 0.001(2) -0.004(2)
C15 0.020(3) 0.022(2) 0.017(3) -0.0017(18) 0.002(2) -0.001(2)
C16 0.018(3) 0.026(3) 0.032(3) -0.0041(18) 0.005(3) -0.004(3)
C17 0.021(3) 0.024(2) 0.038(4) -0.0042(19) 0.011(3) 0.001(3)
C18 0.020(3) 0.0164(19) 0.028(3) 0.0009(17) 0.008(3) 0.000(3)
C19 0.016(3) 0.0184(19) 0.023(3) -0.0023(17) 0.002(2) -0.002(2)
C20 0.016(3) 0.032(3) 0.035(4) 0.0027(19) -0.000(3) 0.002(3)
C21 0.038(4) 0.017(2) 0.073(5) -0.011(2) 0.021(4) -0.001(3)
C22 0.019(3) 0.032(3) 0.035(4) -0.001(2) 0.010(3) 0.004(3)
C23 0.021(4) 0.016(3) 0.021(4) 0.0000 0.004(3) 0.0000
C24 0.010(4) 0.022(3) 0.011(3) 0.0000 -0.002(3) 0.0000
C25 0.007(3) 0.0138(16) 0.022(3) 0.0010(15) 0.0033(19) -0.001(2)
C26 0.027(3) 0.047(3) 0.012(3) -0.010(3) 0.003(3) -0.002(3)
C27 0.023(3) 0.041(3) 0.011(3) -0.017(2) -0.001(2) -0.000(3)
C28 0.012(3) 0.0195(19) 0.025(3) -0.0036(16) 0.005(2) 0.001(2)
C29 0.015(3) 0.027(2) 0.027(3) -0.0018(18) 0.006(3) -0.000(3)
C30 0.015(3) 0.026(3) 0.032(3) 0.0022(18) 0.004(3) -0.000(3)
C31 0.013(3) 0.028(3) 0.023(3) -0.0008(18) -0.000(2) 0.006(3)
C32 0.021(3) 0.0201(19) 0.021(3) -0.0045(18) 0.002(2) 0.005(2)
C33 0.013(3) 0.029(3) 0.014(3) -0.0021(18) 0.0021(19) 0.000(2)
C34 0.029(3) 0.018(2) 0.045(4) -0.0057(19) 0.014(3) -0.002(3)
C35 0.017(3) 0.036(3) 0.041(4) -0.003(2) 0.010(3) 0.002(3)
C36 0.025(3) 0.042(3) 0.026(3) 0.003(3) 0.008(3) -0.004(3)
C37 0.017(3) 0.027(3) 0.021(3) -0.0107(18) 0.005(2) -0.004(3)
C38 0.014(3) 0.028(3) 0.019(3) -0.0000(18) 0.000(2) -0.003(3)
C39 0.016(3) 0.027(3) 0.030(3) -0.0024(18) 0.007(3) 0.001(3)
C40 0.014(3) 0.029(3) 0.041(4) -0.0061(19) 0.011(3) -0.001(3)
C41 0.017(3) 0.030(3) 0.033(3) -0.0043(19) 0.010(3) 0.004(3)
C42 0.022(3) 0.020(2) 0.025(3) -0.0023(18) 0.006(3) 0.004(3)
C43 0.025(3) 0.023(3) 0.032(4) -0.0010(19) 0.003(3) -0.000(3)
C44 0.017(3) 0.048(3) 0.067(5) -0.013(3) 0.011(3) -0.002(4)
C45 0.025(3) 0.029(3) 0.034(4) 0.006(2) 0.006(3) 0.010(3)

loop_
_atom_type_symbol
_atom_type_description
_atom_type_scat_dispersion_real
_atom_type_scat_dispersion_imag
_atom_type_scat_source
C C 0.0033 0.0016
;
International Tables for Crystallography
(1992, Vol. C, Tables 4.2.6.8 and 6.1.1.4)
;
Fe Fe 0.3463 0.8444
;
International Tables for Crystallography
(1992, Vol. C, Tables 4.2.6.8 and 6.1.1.4)
;
N N 0.0061 0.0033
;
International Tables for Crystallography
(1992, Vol. C, Tables 4.2.6.8 and 6.1.1.4)
;
H H 0.0000 0.0000
;
International Tables for Crystallography
(1992, Vol. C, Table 6.1.1.4)
;

loop_
_geom_angle_atom_site_label_1
_geom_angle_atom_site_label_2
_geom_angle_atom_site_label_3
_geom_angle
_geom_angle_publ_flag
_geom_angle_site_symmetry_1
_geom_angle_site_symmetry_3
C1 Fe1 C1 179.07(15) yes . 2_655
C1 Fe1 C2 90.69(19) yes . .
C1 Fe1 C2 89.30(19) yes . 2_655
C1 Fe1 C2 89.30(19) yes 2_655 .
C1 Fe1 C2 90.69(19) yes 2_655 2_655
C2 Fe1 C2 179.34(17) yes . 2_655
C23 Fe2 C24 180.000(11) yes . .
C23 Fe2 C25 89.18(11) yes . .
C23 Fe2 C25 89.18(11) yes . 2_656
C24 Fe2 C25 90.82(11) yes . .
C24 Fe2 C25 90.82(11) yes . 2_656
C25 Fe2 C25 178.36(16) yes . 2_656
C2 N1 C3 112.3(4) yes . .
C2 N1 C5 124.3(4) yes . .
C3 N1 C5 123.3(4) yes . .
C2 N2 C4 112.0(4) yes . .
C2 N2 C14 126.0(4) yes . .
C4 N2 C14 121.9(4) yes . .
C25 N3 C26 112.0(5) yes . .
C25 N3 C28 125.7(5) yes . .
C26 N3 C28 122.3(4) yes . .
C25 N4 C27 111.9(4) yes . .
C25 N4 C37 125.9(4) yes . .
C27 N4 C37 122.2(5) yes . .
Fe1 C2 N1 129.3(3) yes . .
Fe1 C2 N2 129.1(4) yes . .
N1 C2 N2 101.5(4) yes . .
N1 C3 C4 106.9(5) yes . .
N2 C4 C3 107.2(4) yes . .
N1 C5 C6 118.9(5) yes . .
N1 C5 C10 118.1(4) yes . .
C6 C5 C10 122.8(4) yes . .
C5 C6 C7 117.5(5) yes . .
C5 C6 C11 121.5(4) yes . .
C7 C6 C11 120.9(5) yes . .
C6 C7 C8 121.1(5) yes . .
C7 C8 C9 119.8(5) yes . .
C7 C8 C12 119.6(5) yes . .
C9 C8 C12 120.6(5) yes . .
C8 C9 C10 120.1(5) yes . .
C5 C10 C9 118.3(5) yes . .
C5 C10 C13 123.2(4) yes . .
C9 C10 C13 118.4(5) yes . .
N2 C14 C15 117.9(4) yes . .
N2 C14 C19 119.3(4) yes . .
C15 C14 C19 122.8(5) yes . .
C14 C15 C16 118.6(4) yes . .
C14 C15 C20 122.5(4) yes . .
C16 C15 C20 118.9(5) yes . .
C15 C16 C17 120.3(5) yes . .
C16 C17 C18 119.1(5) yes . .
C16 C17 C21 120.9(5) yes . .
C18 C17 C21 120.0(4) yes . .
C17 C18 C19 122.4(4) yes . .
C14 C19 C18 116.8(5) yes . .
C14 C19 C22 122.4(4) yes . .
C18 C19 C22 120.8(4) yes . .
Fe2 C25 N3 129.5(4) yes . .
Fe2 C25 N4 128.2(3) yes . .
N3 C25 N4 102.2(4) yes . .
N3 C26 C27 107.3(4) yes . .
N4 C27 C26 106.5(5) yes . .
N3 C28 C29 119.6(4) yes . .
N3 C28 C33 118.4(5) yes . .
C29 C28 C33 121.8(5) yes . .
C28 C29 C30 118.9(4) yes . .
C28 C29 C34 120.7(5) yes . .
C30 C29 C34 120.3(5) yes . .
C29 C30 C31 120.8(5) yes . .
C30 C31 C32 118.6(5) yes . .
C30 C31 C35 119.6(5) yes . .
C32 C31 C35 121.8(4) yes . .
C31 C32 C33 122.2(4) yes . .
C28 C33 C32 117.6(5) yes . .
C28 C33 C36 122.3(5) yes . .
C32 C33 C36 120.0(4) yes . .
N4 C37 C38 120.3(4) yes . .
N4 C37 C42 118.0(4) yes . .
C38 C37 C42 121.7(5) yes . .
C37 C38 C39 118.0(4) yes . .
C37 C38 C43 121.6(4) yes . .
C39 C38 C43 120.4(4) yes . .
C38 C39 C40 122.2(4) yes . .
C39 C40 C41 118.2(5) yes . .
C39 C40 C44 120.4(4) yes . .
C41 C40 C44 121.4(5) yes . .
C40 C41 C42 121.3(5) yes . .
C37 C42 C41 118.7(4) yes . .
C37 C42 C45 122.0(5) yes . .
C41 C42 C45 119.3(4) yes . .
Fe1 C1 H25 109.315 no . .
Fe1 C1 H26 109.294 no . .
Fe1 C1 H27 109.886 no . .
H25 C1 H26 109.444 no . .
H25 C1 H27 109.443 no . .
H26 C1 H27 109.445 no . .
N1 C3 H28 126.160 no . .
C4 C3 H28 126.913 no . .
N2 C4 H29 126.105 no . .
C3 C4 H29 126.733 no . .
C6 C7 H30 119.385 no . .
C8 C7 H30 119.471 no . .
C8 C9 H31 120.149 no . .
C10 C9 H31 119.688 no . .
C6 C11 H32 108.919 no . .
C6 C11 H33 108.927 no . .
C6 C11 H34 110.565 no . .
H32 C11 H33 109.472 no . .
H32 C11 H34 109.470 no . .
H33 C11 H34 109.469 no . .
C8 C12 H35 110.127 no . .
C8 C12 H36 108.346 no . .
C8 C12 H37 109.942 no . .
H35 C12 H36 109.469 no . .
H35 C12 H37 109.462 no . .
H36 C12 H37 109.476 no . .
C10 C13 H38 109.835 no . .
C10 C13 H39 108.721 no . .
C10 C13 H40 109.864 no . .
H38 C13 H39 109.473 no . .
H38 C13 H40 109.459 no . .
H39 C13 H40 109.473 no . .
C15 C16 H41 119.787 no . .
C17 C16 H41 119.891 no . .
C17 C18 H42 118.946 no . .
C19 C18 H42 118.630 no . .
C15 C20 H43 109.630 no . .
C15 C20 H44 109.136 no . .
C15 C20 H45 109.651 no . .
H43 C20 H44 109.470 no . .
H43 C20 H45 109.470 no . .
H44 C20 H45 109.470 no . .
C17 C21 H46 108.963 no . .
C17 C21 H47 109.287 no . .
C17 C21 H48 110.026 no . .
H46 C21 H47 109.819 no . .
H46 C21 H48 109.294 no . .
H47 C21 H48 109.439 no . .
C19 C22 H49 109.482 no . .
C19 C22 H50 109.122 no . .
C19 C22 H51 109.705 no . .
H49 C22 H50 109.868 no . .
H49 C22 H51 109.206 no . .
H50 C22 H51 109.446 no . .
Fe2 C23 H52 109.502 no . .
Fe2 C23 H52 109.502 no . 2_656
Fe2 C23 H53 109.505 no . .
Fe2 C23 H53 109.505 no . 2_656
Fe2 C23 H54 109.503 no . .
Fe2 C23 H54 109.503 no . 2_656
H52 C23 H52 140.995 no . 2_656
H52 C23 H53 109.436 no . .
H52 C23 H53 56.242 no . 2_656
H52 C23 H54 109.446 no . .
H52 C23 H54 56.232 no . 2_656
H52 C23 H53 56.242 no 2_656 .
H52 C23 H53 109.436 no 2_656 2_656
H52 C23 H54 56.232 no 2_656 .
H52 C23 H54 109.446 no 2_656 2_656
H53 C23 H53 140.991 no . 2_656
H53 C23 H54 109.435 no . .
H53 C23 H54 56.243 no . 2_656
H53 C23 H54 56.243 no 2_656 .
H53 C23 H54 109.435 no 2_656 2_656
H54 C23 H54 140.995 no . 2_656
Fe2 C24 H55 109.503 no . .
Fe2 C24 H55 109.503 no . 2_656
Fe2 C24 H56 109.505 no . .
Fe2 C24 H56 109.505 no . 2_656
Fe2 C24 H57 109.502 no . .
Fe2 C24 H57 109.502 no . 2_656
H55 C24 H55 140.995 no . 2_656
H55 C24 H56 109.435 no . .
H55 C24 H56 56.243 no . 2_656
H55 C24 H57 109.446 no . .
H55 C24 H57 56.232 no . 2_656
H55 C24 H56 56.243 no 2_656 .
H55 C24 H56 109.435 no 2_656 2_656
H55 C24 H57 56.232 no 2_656 .
H55 C24 H57 109.446 no 2_656 2_656
H56 C24 H56 140.991 no . 2_656
H56 C24 H57 109.436 no . .
H56 C24 H57 56.242 no . 2_656
H56 C24 H57 56.242 no 2_656 .
H56 C24 H57 109.436 no 2_656 2_656
H57 C24 H57 140.995 no . 2_656
N3 C26 H2 126.103 no . .
C27 C26 H2 126.562 no . .
N4 C27 H1 126.557 no . .
C26 C27 H1 126.946 no . .
C29 C30 H15 119.748 no . .
C31 C30 H15 119.485 no . .
C31 C32 H14 118.838 no . .
C33 C32 H14 118.992 no . .
C29 C34 H22 114.482 no . .
C29 C34 H23 109.412 no . .
C29 C34 H24 109.957 no . .
H22 C34 H23 106.705 no . .
H22 C34 H24 106.699 no . .
H23 C34 H24 109.441 no . .
C31 C35 H19 109.096 no . .
C31 C35 H20 109.527 no . .
C31 C35 H21 109.799 no . .
H19 C35 H20 109.752 no . .
H19 C35 H21 109.207 no . .
H20 C35 H21 109.446 no . .
C33 C36 H16 109.415 no . .
C33 C36 H17 109.400 no . .
C33 C36 H18 109.494 no . .
H16 C36 H17 109.614 no . .
H16 C36 H18 109.472 no . .
H17 C36 H18 109.433 no . .
C38 C39 H3 118.856 no . .
C40 C39 H3 118.949 no . .
C40 C41 H4 118.972 no . .
C42 C41 H4 119.746 no . .
C38 C43 H5 109.418 no . .
C38 C43 H6 109.590 no . .
C38 C43 H7 109.339 no . .
H5 C43 H6 109.373 no . .
H5 C43 H7 109.655 no . .
H6 C43 H7 109.454 no . .
C40 C44 H8 109.900 no . .
C40 C44 H9 109.466 no . .
C40 C44 H10 109.036 no . .
H8 C44 H9 109.479 no . .
H8 C44 H10 109.472 no . .
H9 C44 H10 109.473 no . .
C42 C45 H11 108.759 no . .
C42 C45 H12 109.574 no . .
C42 C45 H13 110.075 no . .
H11 C45 H12 109.460 no . .
H11 C45 H13 109.471 no . .
H12 C45 H13 109.485 no . .
C23 H52 H53 61.874 no . 2_656
C23 H52 H54 61.883 no . 2_656
H53 H52 H54 119.996 no 2_656 2_656
C23 H53 H52 61.885 no . 2_656
C23 H53 H54 61.884 no . 2_656
H52 H53 H54 120.007 no 2_656 2_656
C23 H54 H52 61.884 no . 2_656
C23 H54 H53 61.874 no . 2_656
H52 H54 H53 119.997 no 2_656 2_656
C24 H55 H56 61.874 no . 2_656
C24 H55 H57 61.884 no . 2_656
H56 H55 H57 119.997 no 2_656 2_656
C24 H56 H55 61.884 no . 2_656
C24 H56 H57 61.885 no . 2_656
H55 H56 H57 120.007 no 2_656 2_656
C24 H57 H55 61.883 no . 2_656
C24 H57 H56 61.874 no . 2_656
H55 H57 H56 119.996 no 2_656 2_656

loop_
_geom_bond_atom_site_label_1
_geom_bond_atom_site_label_2
_geom_bond_distance
_geom_bond_publ_flag
_geom_bond_site_symmetry_2
Fe1 C1 2.125(5) yes .
Fe1 C1 2.125(5) yes 2_655
Fe1 C2 1.959(5) yes .
Fe1 C2 1.959(5) yes 2_655
Fe2 C23 2.099(5) yes .
Fe2 C24 2.158(6) yes .
Fe2 C25 1.962(5) yes .
Fe2 C25 1.962(5) yes 2_656
N1 C2 1.378(7) yes .
N1 C3 1.383(7) yes .
N1 C5 1.472(6) yes .
N2 C2 1.381(6) yes .
N2 C4 1.384(7) yes .
N2 C14 1.454(6) yes .
N3 C25 1.378(6) yes .
N3 C26 1.379(7) yes .
N3 C28 1.445(7) yes .
N4 C25 1.377(7) yes .
N4 C27 1.390(6) yes .
N4 C37 1.440(6) yes .
C3 C4 1.326(7) yes .
C5 C6 1.390(7) yes .
C5 C10 1.383(8) yes .
C6 C7 1.389(6) yes .
C6 C11 1.513(8) yes .
C7 C8 1.390(8) yes .
C8 C9 1.393(7) yes .
C8 C12 1.501(7) yes .
C9 C10 1.395(6) yes .
C10 C13 1.520(7) yes .
C14 C15 1.397(7) yes .
C14 C19 1.387(6) yes .
C15 C16 1.387(7) yes .
C15 C20 1.526(6) yes .
C16 C17 1.407(7) yes .
C17 C18 1.377(7) yes .
C17 C21 1.518(7) yes .
C18 C19 1.401(7) yes .
C19 C22 1.509(7) yes .
C26 C27 1.339(8) yes .
C28 C29 1.395(8) yes .
C28 C33 1.404(6) yes .
C29 C30 1.392(8) yes .
C29 C34 1.516(6) yes .
C30 C31 1.406(6) yes .
C31 C32 1.394(8) yes .
C31 C35 1.504(8) yes .
C32 C33 1.394(8) yes .
C33 C36 1.501(8) yes .
C37 C38 1.389(7) yes .
C37 C42 1.406(6) yes .
C38 C39 1.389(7) yes .
C38 C43 1.505(6) yes .
C39 C40 1.403(7) yes .
C40 C41 1.394(7) yes .
C40 C44 1.512(7) yes .
C41 C42 1.390(7) yes .
C42 C45 1.511(7) yes .
C1 H25 0.960 no .
C1 H26 0.960 no .
C1 H27 0.960 no .
C3 H28 0.950 no .
C4 H29 0.950 no .
C7 H30 0.950 no .
C9 H31 0.950 no .
C11 H32 0.980 no .
C11 H33 0.980 no .
C11 H34 0.980 no .
C12 H35 0.980 no .
C12 H36 0.980 no .
C12 H37 0.980 no .
C13 H38 0.980 no .
C13 H39 0.980 no .
C13 H40 0.980 no .
C16 H41 0.950 no .
C18 H42 0.950 no .
C20 H43 0.980 no .
C20 H44 0.980 no .
C20 H45 0.980 no .
C21 H46 0.960 no .
C21 H47 0.960 no .
C21 H48 0.960 no .
C22 H49 0.960 no .
C22 H50 0.960 no .
C22 H51 0.960 no .
C23 H52 0.960 no .
C23 H52 0.960 no 2_656
C23 H53 0.960 no .
C23 H53 0.960 no 2_656
C23 H54 0.960 no .
C23 H54 0.960 no 2_656
C24 H55 0.960 no .
C24 H55 0.960 no 2_656
C24 H56 0.960 no .
C24 H56 0.960 no 2_656
C24 H57 0.960 no .
C24 H57 0.960 no 2_656
C26 H2 0.950 no .
C27 H1 0.950 no .
C30 H15 0.950 no .
C32 H14 0.950 no .
C34 H22 0.880 no .
C34 H23 0.960 no .
C34 H24 0.960 no .
C35 H19 0.960 no .
C35 H20 0.960 no .
C35 H21 0.960 no .
C36 H16 0.960 no .
C36 H17 0.960 no .
C36 H18 0.960 no .
C39 H3 0.950 no .
C41 H4 0.950 no .
C43 H5 0.960 no .
C43 H6 0.960 no .
C43 H7 0.960 no .
C44 H8 0.980 no .
C44 H9 0.980 no .
C44 H10 0.980 no .
C45 H11 0.980 no .
C45 H12 0.980 no .
C45 H13 0.980 no .
H52 H53 0.905 no 2_656
H52 H54 0.905 no 2_656
H53 H54 0.905 no 2_656
H55 H56 0.905 no 2_656
H55 H57 0.905 no 2_656
H56 H57 0.905 no 2_656

loop_
_geom_contact_atom_site_label_1
_geom_contact_atom_site_label_2
_geom_contact_distance
_geom_contact_publ_flag
_geom_contact_site_symmetry_2
Fe1 N1 3.026(5) no 2_655
Fe1 N2 3.026(4) no 2_655
Fe1 C5 3.464(5) no .
Fe1 C5 3.464(5) no 2_655
Fe1 C14 3.490(5) no .
Fe1 C14 3.490(5) no 2_655
Fe2 N3 3.031(4) no 2_656
Fe2 N4 3.015(5) no 2_656
Fe2 C28 3.486(4) no .
Fe2 C28 3.486(4) no 2_656
Fe2 C37 3.455(6) no .
Fe2 C37 3.455(6) no 2_656
Fe2 C43 3.567(6) no .
Fe2 C43 3.567(6) no 2_656
N1 C1 3.423(6) no .
N1 C11 2.892(7) no .
N1 C13 2.909(8) no .
N1 C14 3.562(6) no .
N2 C1 3.358(7) no 2_655
N2 C5 3.573(6) no .
N2 C20 2.896(7) no .
N2 C22 2.908(6) no .
N3 C24 3.448(5) no .
N3 C34 2.884(8) no .
N3 C36 2.894(6) no .
N3 C37 3.554(7) no .
N4 C23 3.337(5) no .
N4 C28 3.558(7) no .
N4 C43 2.903(6) no .
N4 C45 2.884(6) no .
C1 C5 3.391(6) no .
C1 C10 3.492(7) no .
C1 C14 3.412(7) no 2_655
C2 C6 3.277(6) no .
C2 C10 3.465(7) no .
C2 C11 3.348(7) no .
C2 C15 3.527(7) no .
C2 C19 3.219(6) no .
C2 C22 3.237(6) no .
C3 C6 3.442(7) no .
C3 C10 3.206(7) no .
C3 C13 3.274(8) no .
C3 C14 3.567(7) no .
C4 C5 3.589(6) no .
C4 C15 3.126(8) no .
C4 C19 3.480(7) no .
C4 C20 3.148(9) no .
C5 C8 2.751(6) no .
C6 C9 2.802(8) no .
C7 C10 2.785(7) no .
C7 C11 3.565(8) no 2_655
C14 C17 2.766(7) no .
C15 C18 2.777(6) no .
C16 C19 2.813(7) no .
C18 C22 3.539(8) no 2_655
C23 C37 3.359(6) no .
C23 C37 3.359(6) no 2_656
C23 C42 3.560(6) no .
C23 C42 3.560(6) no 2_656
C24 C28 3.458(5) no .
C24 C28 3.458(5) no 2_656
C24 C33 3.548(4) no .
C24 C33 3.548(4) no 2_656
C25 C29 3.281(7) no .
C25 C33 3.480(6) no .
C25 C34 3.344(8) no .
C25 C38 3.223(7) no .
C25 C42 3.513(7) no .
C25 C43 3.243(7) no .
C26 C29 3.413(9) no .
C26 C33 3.191(8) no .
C26 C36 3.252(7) no .
C26 C37 3.563(7) no .
C27 C28 3.570(8) no .
C27 C38 3.494(6) no .
C27 C42 3.125(7) no .
C27 C45 3.127(7) no .
C28 C31 2.786(8) no .
C29 C32 2.786(6) no .
C30 C33 2.810(8) no .
C30 C43 3.546(7) no 2_656
C34 C39 3.591(9) no 2_656
C37 C40 2.788(7) no .
C38 C41 2.802(7) no .
C39 C42 2.779(7) no .
C11 C44 3.541(9) no 7_656
C12 C43 3.579(6) no 3_656
C21 C34 3.500(6) no 3_666
C22 C35 3.549(8) no 7_556
C34 C21 3.500(6) no 3_666
C35 C22 3.549(8) no 7_556
C43 C12 3.579(6) no 3_656
C44 C11 3.541(9) no 7_656
Fe1 H25 2.6047 no 2_655
Fe1 H26 2.6043 no 2_655
Fe1 H27 2.6120 no 2_655
Fe1 H33 3.0636 no .
Fe1 H33 3.0636 no 2_655
Fe1 H50 2.9424 no .
Fe1 H50 2.9424 no 2_655
Fe2 H6 2.8504 no .
Fe2 H6 2.8504 no 2_656
Fe2 H22 3.2122 no .
Fe2 H22 3.2122 no 2_656
N1 H26 2.9272 no .
N1 H29 3.1015 no .
N1 H32 2.7038 no .
N1 H33 2.9527 no .
N1 H38 2.8586 no .
N1 H39 2.8574 no .
N2 H25 3.4804 no 2_655
N2 H27 3.0348 no 2_655
N2 H28 3.1056 no .
N2 H43 2.5702 no .
N2 H44 3.1745 no .
N2 H49 2.6207 no .
N2 H50 3.1275 no .
N3 H1 3.1133 no .
N3 H17 2.6692 no .
N3 H18 3.0293 no .
N3 H22 2.9442 no .
N3 H24 2.7506 no .
N3 H53 3.5911 no .
N3 H55 3.5787 no 2_656
N3 H56 2.9591 no .
N3 H57 3.1395 no 2_656
N4 H2 3.1115 no .
N4 H5 2.6621 no .
N4 H6 3.0586 no .
N4 H12 2.5684 no .
N4 H13 3.1546 no .
N4 H52 3.4629 no 2_656
N4 H53 2.8223 no .
N4 H54 3.0031 no 2_656
C1 H33 2.8763 no 2_655
C1 H38 2.9885 no .
C1 H43 3.1974 no 2_655
C1 H49 3.5538 no .
C1 H50 2.8725 no .
C2 H25 3.5309 no .
C2 H25 2.9563 no 2_655
C2 H26 2.6808 no .
C2 H27 3.5471 no .
C2 H27 2.9618 no 2_655
C2 H28 3.2022 no .
C2 H29 3.2022 no .
C2 H32 3.2650 no .
C2 H33 2.9838 no .
C2 H38 3.3696 no .
C2 H43 3.2418 no .
C2 H49 2.9648 no .
C2 H50 3.0588 no .
C3 H32 3.1635 no .
C3 H38 3.3574 no .
C3 H39 2.7865 no .
C3 H43 3.5782 no .
C4 H43 2.8520 no .
C4 H44 3.0091 no .
C4 H49 3.2760 no .
C5 H25 3.4281 no .
C5 H26 2.9412 no .
C5 H28 2.7906 no .
C5 H30 3.2377 no .
C5 H31 3.2447 no .
C5 H32 2.7173 no .
C5 H33 2.8346 no .
C5 H33 3.5169 no 2_655
C5 H34 3.3260 no .
C5 H38 2.8131 no .
C5 H39 2.8045 no .
C5 H40 3.3376 no .
C6 H33 3.2051 no 2_655
C7 H30 3.3597 no 2_655
C7 H31 3.2664 no .
C7 H32 3.1921 no .
C7 H33 3.0848 no .
C7 H33 3.2186 no 2_655
C7 H34 2.5924 no .
C7 H34 3.1748 no 2_655
C7 H35 3.1242 no .
C7 H36 3.1183 no .
C7 H37 2.5379 no .
C8 H34 3.4930 no 2_655
C9 H30 3.2627 no .
C9 H35 2.7717 no .
C9 H36 2.7401 no .
C9 H37 3.3117 no .
C9 H38 3.1376 no .
C9 H39 3.1188 no .
C9 H40 2.5352 no .
C10 H25 3.4187 no .
C10 H26 2.8400 no .
C10 H28 3.2668 no .
C11 H25 3.0482 no 2_655
C11 H30 2.6748 no .
C11 H30 3.6000 no 2_655
C12 H30 2.6420 no .
C12 H31 2.6757 no .
C13 H26 2.7783 no .
C13 H28 3.3018 no .
C13 H31 2.6399 no .
C14 H27 2.7465 no 2_655
C14 H29 2.7525 no .
C14 H41 3.2549 no .
C14 H42 3.2331 no .
C14 H43 2.6811 no .
C14 H44 2.9833 no .
C14 H45 3.3102 no .
C14 H49 2.6730 no .
C14 H50 2.9138 no .
C14 H50 3.3108 no 2_655
C14 H51 3.2848 no .
C15 H27 2.7433 no 2_655
C15 H29 3.1277 no .
C16 H27 3.4600 no 2_655
C16 H42 3.2560 no .
C16 H43 3.2573 no .
C16 H44 2.9570 no .
C16 H45 2.5938 no .
C16 H46 2.9782 no .
C16 H47 2.6257 no .
C16 H48 3.2757 no .
C17 H50 3.5676 no 2_655
C18 H41 3.2575 no .
C18 H42 3.3803 no 2_655
C18 H46 2.9229 no .
C18 H47 3.2414 no .
C18 H48 2.6119 no .
C18 H49 3.2306 no .
C18 H50 3.0122 no .
C18 H50 3.0437 no 2_655
C18 H51 2.5950 no .
C18 H51 3.2777 no 2_655
C19 H27 3.4726 no 2_655
C19 H50 2.9033 no 2_655
C20 H27 3.0579 no 2_655
C20 H29 3.0846 no .
C20 H41 2.6466 no .
C21 H41 2.7034 no .
C21 H42 2.6406 no .
C22 H26 3.4339 no .
C22 H27 3.4100 no .
C22 H42 2.6694 no .
C22 H42 3.5826 no 2_655
C22 H50 3.3706 no 2_655
C23 H12 3.1979 no .
C23 H12 3.1979 no 2_656
C23 H22 2.9733 no .
C23 H22 2.9733 no 2_656
C24 H5 3.5974 no .
C24 H5 3.5974 no 2_656
C24 H6 2.7977 no .
C24 H6 2.7977 no 2_656
C24 H17 3.0619 no .
C24 H17 3.0619 no 2_656
C25 H1 3.2039 no .
C25 H2 3.1949 no .
C25 H5 3.0440 no .
C25 H6 2.9896 no .
C25 H12 3.2214 no .
C25 H17 3.2325 no .
C25 H22 3.0195 no .
C25 H24 3.3109 no .
C25 H52 3.4869 no .
C25 H52 2.9343 no 2_656
C25 H53 2.6142 no .
C25 H54 3.4871 no .
C25 H54 2.9340 no 2_656
C25 H55 3.5671 no .
C25 H55 3.0287 no 2_656
C25 H56 2.7200 no .
C25 H57 3.5669 no .
C25 H57 3.0289 no 2_656
C26 H12 3.5632 no .
C26 H17 3.1126 no .
C26 H18 2.9649 no .
C26 H24 3.1897 no .
C27 H5 3.3237 no .
C27 H12 2.8463 no .
C27 H13 2.9741 no .
C28 H2 2.7486 no .
C28 H6 3.2924 no 2_656
C28 H14 3.2520 no .
C28 H15 3.2599 no .
C28 H16 3.3036 no .
C28 H17 2.7051 no .
C28 H18 2.8793 no .
C28 H22 2.8378 no .
C28 H23 3.3027 no .
C28 H24 2.7377 no .
C28 H55 3.5202 no .
C28 H56 3.0064 no .
C28 H57 2.8089 no 2_656
C29 H6 3.0194 no 2_656
C30 H3 3.3101 no 2_656
C30 H6 3.1682 no 2_656
C30 H7 3.1620 no 2_656
C30 H14 3.2631 no .
C30 H19 2.9475 no .
C30 H20 3.2477 no .
C30 H21 2.5950 no .
C30 H22 3.0877 no .
C30 H23 2.5583 no .
C30 H24 3.1673 no .
C31 H6 3.5861 no 2_656
C31 H7 3.4671 no 2_656
C32 H15 3.2651 no .
C32 H16 2.5544 no .
C32 H17 3.1953 no .
C32 H18 3.0201 no .
C32 H19 2.9535 no .
C32 H20 2.6321 no .
C32 H21 3.2649 no .
C32 H57 3.3616 no 2_656
C33 H2 3.2454 no .
C33 H55 3.4915 no .
C33 H56 2.8945 no .
C33 H57 2.6991 no 2_656
C34 H3 3.5639 no 2_656
C34 H6 3.5784 no 2_656
C34 H15 2.6740 no .
C34 H52 3.0600 no 2_656
C34 H53 3.5499 no .
C34 H54 3.5753 no .
C35 H14 2.6820 no .
C35 H15 2.6607 no .
C36 H2 3.2796 no .
C36 H14 2.6482 no .
C36 H55 3.5523 no 2_656
C36 H56 2.7968 no .
C36 H57 3.0062 no 2_656
C37 H1 2.7602 no .
C37 H3 3.2375 no .
C37 H4 3.2658 no .
C37 H5 2.6788 no .
C37 H6 2.8708 no .
C37 H7 3.2834 no .
C37 H11 3.2993 no .
C37 H12 2.6718 no .
C37 H13 2.9738 no .
C37 H52 3.3984 no .
C37 H53 2.9033 no .
C37 H54 2.6834 no 2_656
C38 H22 3.2751 no 2_656
C38 H54 3.3844 no 2_656
C39 H4 3.2571 no .
C39 H5 3.1914 no .
C39 H6 3.0350 no .
C39 H7 2.5582 no .
C39 H8 2.7776 no .
C39 H9 2.7776 no .
C39 H10 3.3200 no .
C39 H15 3.4130 no 2_656
C39 H22 3.2899 no 2_656
C39 H23 3.1918 no 2_656
C40 H23 3.5803 no 2_656
C41 H3 3.2558 no .
C41 H8 3.1662 no .
C41 H9 3.1430 no .
C41 H10 2.5706 no .
C41 H11 2.5697 no .
C41 H12 3.2452 no .
C41 H13 2.9732 no .
C41 H54 3.3875 no 2_656
C42 H1 3.1403 no .
C42 H52 3.4748 no .
C42 H53 2.9090 no .
C42 H54 2.6929 no 2_656
C43 H3 2.6514 no .
C43 H55 2.9159 no 2_656
C43 H56 3.4452 no .
C43 H57 3.3645 no .
C44 H3 2.6698 no .
C44 H4 2.6805 no .
C45 H1 3.0761 no .
C45 H4 2.6482 no .
C45 H53 2.8720 no .
C45 H54 3.0580 no 2_656
H1 H2 2.4758 no .
H1 H12 3.0470 no .
H1 H13 2.6519 no .
H2 H17 3.3846 no .
H2 H18 2.7645 no .
H2 H24 3.4338 no .
H3 H5 3.4177 no .
H3 H6 3.1530 no .
H3 H7 2.3536 no .
H3 H8 2.7125 no .
H3 H9 2.7180 no .
H3 H10 3.5993 no .
H3 H15 2.7220 no 2_656
H3 H22 3.4921 no 2_656
H3 H23 3.0531 no 2_656
H4 H8 3.3610 no .
H4 H9 3.3209 no .
H4 H10 2.3544 no .
H4 H11 2.3766 no .
H4 H12 3.4866 no .
H4 H13 3.0692 no .
H5 H17 3.4244 no .
H5 H55 2.8420 no 2_656
H5 H56 3.1823 no .
H5 H57 3.5043 no .
H6 H15 3.5024 no 2_656
H6 H22 3.2779 no 2_656
H6 H55 2.1871 no 2_656
H6 H56 2.8226 no .
H6 H56 3.2901 no 2_656
H6 H57 2.4925 no .
H6 H57 3.5468 no 2_656
H7 H15 3.1543 no 2_656
H7 H19 3.3482 no 2_656
H7 H55 3.4451 no 2_656
H9 H23 3.2445 no 2_656
H11 H53 3.1504 no .
H11 H54 3.2617 no 2_656
H12 H24 3.5626 no .
H12 H52 3.5713 no .
H12 H52 2.8858 no 2_656
H12 H53 2.2467 no .
H12 H54 2.6946 no 2_656
H14 H16 2.3450 no .
H14 H17 3.4111 no .
H14 H18 3.1550 no .
H14 H19 3.0352 no .
H14 H20 2.4721 no .
H14 H21 3.5263 no .
H15 H19 3.0315 no .
H15 H20 3.4970 no .
H15 H21 2.4205 no .
H15 H22 3.2335 no .
H15 H23 2.3549 no .
H15 H24 3.3795 no .
H16 H56 3.1531 no .
H16 H57 3.2836 no 2_656
H17 H55 3.4462 no .
H17 H55 2.7532 no 2_656
H17 H56 2.1106 no .
H17 H57 3.5852 no .
H17 H57 2.5696 no 2_656
H18 H56 3.5946 no .
H22 H52 2.2339 no 2_656
H22 H53 2.8132 no .
H22 H53 3.5360 no 2_656
H22 H54 2.6990 no .
H23 H52 3.5778 no 2_656
H24 H52 3.2028 no 2_656
H24 H53 3.5047 no .
H25 H32 3.1564 no 2_655
H25 H33 2.1752 no 2_655
H25 H34 3.5889 no 2_655
H25 H38 3.3392 no .
H25 H43 2.8957 no 2_655
H26 H33 3.4155 no 2_655
H26 H38 2.0374 no .
H26 H39 3.4629 no .
H26 H40 3.3467 no .
H26 H49 3.1089 no .
H26 H50 2.8741 no .
H27 H33 3.5645 no 2_655
H27 H38 3.4777 no .
H27 H43 2.6874 no 2_655
H27 H45 3.2442 no 2_655
H27 H49 3.4958 no .
H27 H50 2.5597 no .
H28 H29 2.4643 no .
H28 H32 3.4263 no .
H28 H39 2.6298 no .
H29 H43 3.0376 no .
H29 H44 2.6744 no .
H30 H30 2.7258 no 2_655
H30 H32 3.4181 no .
H30 H33 3.2388 no .
H30 H33 3.5025 no 2_655
H30 H34 2.3848 no .
H30 H34 3.0865 no 2_655
H30 H35 3.3058 no .
H30 H36 3.3028 no .
H30 H37 2.3126 no .
H31 H35 2.7252 no .
H31 H36 2.7017 no .
H31 H38 3.2970 no .
H31 H39 3.3079 no .
H31 H40 2.3031 no .
H32 H43 3.5871 no .
H33 H33 3.3753 no 2_655
H34 H35 3.5737 no 2_655
H38 H49 3.3876 no .
H41 H43 3.5018 no .
H41 H44 3.0313 no .
H41 H45 2.4048 no .
H41 H46 3.0755 no .
H41 H47 2.4703 no .
H41 H48 3.5392 no .
H42 H42 2.7339 no 2_655
H42 H46 2.9819 no .
H42 H47 3.4882 no .
H42 H48 2.4332 no .
H42 H49 3.4658 no .
H42 H50 3.1135 no .
H42 H50 3.3161 no 2_655
H42 H51 2.4022 no .
H42 H51 3.2044 no 2_655
H46 H51 3.5246 no 2_655
H50 H50 2.8837 no 2_655
C1 H3 3.5097 no 8_454
C1 H15 3.3866 no 7_556
C1 H21 3.4280 no 7_556
C3 H11 3.4230 no .
C3 H20 3.4556 no 5_555
C3 H49 2.9520 no 3_666
C3 H51 3.4537 no 3_666
C4 H20 3.5181 no 5_555
C4 H21 3.4878 no 5_555
C4 H38 3.4586 no 3_666
C4 H39 3.5044 no 3_666
C4 H49 3.0975 no 3_666
C5 H13 3.0532 no .
C6 H13 3.1509 no .
C6 H16 3.5459 no 3_656
C7 H1 3.5408 no .
C7 H13 3.1527 no .
C7 H16 3.3871 no 3_656
C7 H17 3.4926 no 3_656
C8 H1 3.3215 no .
C8 H9 3.3399 no 8_454
C8 H13 3.0502 no .
C9 H9 3.1024 no 8_454
C9 H13 2.9268 no .
C9 H47 3.5136 no 5_445
C10 H11 3.4953 no .
C10 H13 2.9129 no .
C11 H8 2.8364 no 7_656
C11 H16 3.1987 no 3_656
C12 H1 3.2240 no .
C12 H5 3.3744 no 3_656
C12 H6 3.5303 no 3_656
C12 H7 3.2529 no 3_656
C12 H9 3.5156 no 8_454
C12 H19 3.2912 no 4_554
C12 H41 3.4872 no 5_445
C12 H55 3.3209 no 4_554
C13 H15 3.3247 no 7_556
C13 H23 3.5288 no 7_556
C13 H29 3.2262 no 3_666
C14 H39 3.1420 no 3_666
C16 H19 3.1555 no 8_554
C17 H19 3.3078 no 8_554
C18 H11 3.2892 no 3_666
C18 H39 3.3616 no 3_666
C19 H39 2.9967 no 3_666
C20 H2 3.2683 no 5_555
C20 H3 3.3556 no 7_656
C20 H18 3.5672 no 5_555
C21 H19 3.4042 no 8_554
C21 H22 3.2560 no 3_666
C21 H23 3.2705 no 3_666
C21 H24 3.3143 no 3_666
C21 H31 3.4688 no 5_555
C21 H52 3.3507 no 4_564
C22 H11 3.4540 no 3_666
C22 H20 3.5170 no 7_556
C22 H21 2.8262 no 7_556
C22 H28 2.9936 no 3_666
C22 H39 3.4392 no 3_666
C23 H42 3.5757 no 3_666
C23 H42 3.5757 no 4_565
C23 H48 3.4391 no 3_666
C23 H48 3.4391 no 4_565
C24 H30 3.2989 no 3_656
C24 H30 3.2989 no 4_555
C24 H37 3.2599 no 3_656
C24 H37 3.2599 no 4_555
C26 H5 2.8781 no 3_656
C26 H7 3.5764 no 3_656
C26 H36 3.1945 no .
C26 H45 3.4020 no 5_445
C27 H5 3.0363 no 3_656
C27 H17 3.3679 no 3_656
C27 H36 3.1822 no .
C28 H44 3.0336 no 5_445
C29 H44 3.1467 no 5_445
C30 H29 3.4919 no 5_445
C30 H38 3.2997 no 7_556
C30 H40 3.5218 no 7_556
C30 H44 3.1710 no 5_445
C31 H29 3.2554 no 5_445
C31 H35 3.4006 no 4_555
C31 H44 3.0938 no 5_445
C32 H10 3.3885 no 5_445
C32 H35 3.3611 no 4_555
C32 H37 3.4814 no 4_555
C32 H44 2.9170 no 5_445
C33 H44 2.8975 no 5_445
C33 H45 3.5450 no 5_445
C34 H40 3.3729 no 7_556
C34 H47 3.4063 no 3_666
C34 H48 2.8695 no 3_666
C35 H4 3.5157 no 5_445
C35 H10 3.3851 no 5_445
C35 H29 3.1736 no 5_445
C35 H35 3.2249 no 4_555
C35 H46 3.4320 no 8_455
C35 H49 3.3835 no 7_556
C35 H50 3.4844 no 7_556
C35 H51 3.2012 no 7_556
C36 H1 3.2283 no 3_656
C36 H30 3.3631 no 3_656
C36 H34 3.4090 no 3_656
C37 H18 3.1341 no 3_656
C38 H18 3.0051 no 3_656
C38 H45 3.5388 no 7_656
C39 H18 3.2605 no 3_656
C39 H43 3.5937 no 7_656
C39 H45 3.2215 no 7_656
C40 H46 3.4095 no 4_565
C41 H20 3.4793 no 5_555
C41 H46 3.2976 no 4_565
C42 H18 3.5256 no 3_656
C43 H2 2.9947 no 3_656
C43 H18 3.5605 no 3_656
C43 H36 3.2887 no 3_656
C43 H37 3.0098 no 3_656
C43 H45 3.3614 no 7_656
C44 H14 3.4318 no 5_555
C44 H25 3.3184 no 8_555
C44 H32 3.3513 no 7_656
C44 H33 3.3738 no 7_656
C44 H34 3.3089 no 7_656
C44 H35 3.3051 no 8_555
C44 H46 3.4757 no 4_565
C45 H28 3.3334 no .
C45 H42 3.3992 no 3_666
H1 C7 3.5408 no .
H1 C8 3.3215 no .
H1 C12 3.2240 no .
H1 C36 3.2283 no 3_656
H1 H5 2.7750 no 3_656
H1 H16 3.4791 no 3_656
H1 H17 2.6088 no 3_656
H1 H18 3.1391 no 3_656
H1 H30 3.5332 no .
H1 H36 2.7319 no .
H1 H37 3.1961 no .
H2 C20 3.2683 no 5_445
H2 C43 2.9947 no 3_656
H2 H5 2.4373 no 3_656
H2 H7 2.7780 no 3_656
H2 H36 2.7537 no .
H2 H41 2.9463 no 5_445
H2 H44 3.1997 no 5_445
H2 H45 2.5346 no 5_445
H3 C1 3.5097 no 8_555
H3 C20 3.3556 no 7_656
H3 H25 3.0491 no 8_555
H3 H27 3.2816 no 8_555
H3 H43 3.0565 no 7_656
H3 H45 2.7716 no 7_656
H4 C35 3.5157 no 5_555
H4 H20 2.6086 no 5_555
H4 H28 2.9179 no .
H4 H46 3.1503 no 4_565
H4 H51 3.3559 no 3_666
H5 C12 3.3744 no 3_656
H5 C26 2.8781 no 3_656
H5 C27 3.0363 no 3_656
H5 H1 2.7750 no 3_656
H5 H2 2.4373 no 3_656
H5 H18 3.3016 no 3_656
H5 H36 2.9837 no 3_656
H5 H37 2.8595 no 3_656
H5 H45 3.5375 no 7_656
H6 C12 3.5303 no 3_656
H6 H36 3.5058 no 3_656
H6 H37 2.7681 no 3_656
H7 C12 3.2529 no 3_656
H7 C26 3.5764 no 3_656
H7 H2 2.7780 no 3_656
H7 H35 3.4991 no 3_656
H7 H36 2.8802 no 3_656
H7 H37 2.8889 no 3_656
H7 H41 3.4110 no 7_656
H7 H45 2.6766 no 7_656
H8 C11 2.8364 no 7_656
H8 H25 2.7994 no 8_555
H8 H32 2.4960 no 7_656
H8 H33 2.7173 no 7_656
H8 H34 2.8190 no 7_656
H8 H43 3.2672 no 7_656
H9 C8 3.3399 no 8_555
H9 C9 3.1024 no 8_555
H9 C12 3.5156 no 8_555
H9 H25 2.9904 no 8_555
H9 H31 2.9488 no 8_555
H9 H33 3.2346 no 7_656
H9 H34 3.3598 no 7_656
H9 H35 2.8255 no 8_555
H9 H46 3.1693 no 4_565
H9 H47 3.5908 no 4_565
H10 C32 3.3885 no 5_555
H10 C35 3.3851 no 5_555
H10 H14 2.5385 no 5_555
H10 H19 3.3458 no 5_555
H10 H20 2.7296 no 5_555
H10 H32 3.5216 no 7_656
H10 H34 3.2191 no 7_656
H10 H35 2.8953 no 8_555
H10 H46 3.3171 no 4_565
H11 C3 3.4230 no .
H11 C10 3.4953 no .
H11 C18 3.2892 no 3_666
H11 C22 3.4540 no 3_666
H11 H28 2.5729 no .
H11 H39 3.0986 no .
H11 H42 2.8156 no 3_666
H11 H51 2.7160 no 3_666
H12 H42 3.0960 no 3_666
H12 H48 3.2205 no 3_666
H13 C5 3.0532 no .
H13 C6 3.1509 no .
H13 C7 3.1527 no .
H13 C8 3.0502 no .
H13 C9 2.9268 no .
H13 C10 2.9129 no .
H13 H28 3.3050 no .
H13 H31 3.4358 no .
H13 H39 3.5007 no .
H14 C44 3.4318 no 5_445
H14 H10 2.5385 no 5_445
H14 H34 3.1537 no 3_656
H14 H35 3.1222 no 4_555
H14 H37 3.5337 no 4_555
H14 H44 3.4013 no 5_445
H15 C1 3.3866 no 7_556
H15 C13 3.3247 no 7_556
H15 H25 3.5498 no 7_556
H15 H26 2.8673 no 7_556
H15 H27 3.2279 no 7_556
H15 H29 3.5099 no 5_445
H15 H38 2.6851 no 7_556
H15 H40 3.0973 no 7_556
H16 C6 3.5459 no 3_656
H16 C7 3.3871 no 3_656
H16 C11 3.1987 no 3_656
H16 H1 3.4791 no 3_656
H16 H30 2.9490 no 3_656
H16 H32 3.2451 no 3_656
H16 H34 2.5434 no 3_656
H17 C7 3.4926 no 3_656
H17 C27 3.3679 no 3_656
H17 H1 2.6088 no 3_656
H17 H30 2.9030 no 3_656
H18 C20 3.5672 no 5_445
H18 C37 3.1341 no 3_656
H18 C38 3.0051 no 3_656
H18 C39 3.2605 no 3_656
H18 C42 3.5256 no 3_656
H18 C43 3.5605 no 3_656
H18 H1 3.1391 no 3_656
H18 H5 3.3016 no 3_656
H18 H44 3.3633 no 5_445
H18 H45 3.0537 no 5_445
H19 C12 3.2912 no 4_555
H19 C16 3.1555 no 8_455
H19 C17 3.3078 no 8_455
H19 C21 3.4042 no 8_455
H19 H10 3.3458 no 5_445
H19 H35 2.5554 no 4_555
H19 H36 3.3576 no 4_555
H19 H37 3.5152 no 4_555
H19 H41 3.0192 no 8_455
H19 H46 2.8286 no 8_455
H19 H51 3.4470 no 7_556
H20 C3 3.4556 no 5_445
H20 C4 3.5181 no 5_445
H20 C22 3.5170 no 7_556
H20 C41 3.4793 no 5_445
H20 H4 2.6086 no 5_445
H20 H10 2.7296 no 5_445
H20 H28 2.9633 no 5_445
H20 H29 3.0872 no 5_445
H20 H35 3.3975 no 4_555
H20 H46 3.2287 no 8_455
H20 H49 3.3612 no 7_556
H20 H51 2.9782 no 7_556
H21 C1 3.4280 no 7_556
H21 C4 3.4878 no 5_445
H21 C22 2.8262 no 7_556
H21 H26 3.0153 no 7_556
H21 H27 2.9495 no 7_556
H21 H28 3.3724 no 5_445
H21 H29 2.7716 no 5_445
H21 H38 3.2993 no 7_556
H21 H49 2.5903 no 7_556
H21 H50 2.7043 no 7_556
H21 H51 2.7027 no 7_556
H22 C21 3.2560 no 3_666
H22 H46 3.3959 no 3_666
H22 H47 3.4061 no 3_666
H22 H48 2.5244 no 3_666
H23 C13 3.5288 no 7_556
H23 C21 3.2705 no 3_666
H23 H31 3.1500 no 7_556
H23 H38 3.5289 no 7_556
H23 H40 2.7833 no 7_556
H23 H46 3.3788 no 3_666
H23 H47 3.0272 no 3_666
H23 H48 2.8840 no 3_666
H24 C21 3.3143 no 3_666
H24 H40 3.3239 no 7_556
H24 H47 3.1448 no 3_666
H24 H48 2.6472 no 3_666
H25 C44 3.3184 no 8_454
H25 H3 3.0491 no 8_454
H25 H8 2.7994 no 8_454
H25 H9 2.9904 no 8_454
H25 H15 3.5498 no 7_556
H26 H15 2.8673 no 7_556
H26 H21 3.0153 no 7_556
H27 H3 3.2816 no 8_454
H27 H15 3.2279 no 7_556
H27 H21 2.9495 no 7_556
H28 C22 2.9936 no 3_666
H28 C45 3.3334 no .
H28 H4 2.9179 no .
H28 H11 2.5729 no .
H28 H13 3.3050 no .
H28 H20 2.9633 no 5_555
H28 H21 3.3724 no 5_555
H28 H49 2.5307 no 3_666
H28 H51 2.6560 no 3_666
H29 C13 3.2262 no 3_666
H29 C30 3.4919 no 5_555
H29 C31 3.2554 no 5_555
H29 C35 3.1736 no 5_555
H29 H15 3.5099 no 5_555
H29 H20 3.0872 no 5_555
H29 H21 2.7716 no 5_555
H29 H38 2.6778 no 3_666
H29 H39 3.0359 no 3_666
H29 H40 3.4941 no 3_666
H29 H49 2.8430 no 3_666
H30 C24 3.2989 no 3_656
H30 C36 3.3631 no 3_656
H30 H1 3.5332 no .
H30 H16 2.9490 no 3_656
H30 H17 2.9030 no 3_656
H30 H55 3.4645 no 3_656
H30 H55 2.7847 no 4_554
H30 H56 2.7804 no 3_656
H30 H56 3.4679 no 4_554
H30 H57 3.1468 no 3_656
H30 H57 3.1393 no 4_554
H31 C21 3.4688 no 5_445
H31 H9 2.9488 no 8_454
H31 H13 3.4358 no .
H31 H23 3.1500 no 7_556
H31 H46 3.5729 no 5_445
H31 H47 2.6139 no 5_445
H32 C44 3.3513 no 7_656
H32 H8 2.4960 no 7_656
H32 H10 3.5216 no 7_656
H32 H16 3.2451 no 3_656
H33 C44 3.3738 no 7_656
H33 H8 2.7173 no 7_656
H33 H9 3.2346 no 7_656
H34 C36 3.4090 no 3_656
H34 C44 3.3089 no 7_656
H34 H8 2.8190 no 7_656
H34 H9 3.3598 no 7_656
H34 H10 3.2191 no 7_656
H34 H14 3.1537 no 3_656
H34 H16 2.5434 no 3_656
H35 C31 3.4006 no 4_554
H35 C32 3.3611 no 4_554
H35 C35 3.2249 no 4_554
H35 C44 3.3051 no 8_454
H35 H7 3.4991 no 3_656
H35 H9 2.8255 no 8_454
H35 H10 2.8953 no 8_454
H35 H14 3.1222 no 4_554
H35 H19 2.5554 no 4_554
H35 H20 3.3975 no 4_554
H35 H41 3.3510 no 5_445
H35 H46 3.2903 no 5_445
H35 H47 3.2669 no 5_445
H36 C26 3.1945 no .
H36 C27 3.1822 no .
H36 C43 3.2887 no 3_656
H36 H1 2.7319 no .
H36 H2 2.7537 no .
H36 H5 2.9837 no 3_656
H36 H6 3.5058 no 3_656
H36 H7 2.8802 no 3_656
H36 H19 3.3576 no 4_554
H36 H41 2.7505 no 5_445
H36 H47 3.3798 no 5_445
H37 C24 3.2599 no 3_656
H37 C32 3.4814 no 4_554
H37 C43 3.0098 no 3_656
H37 H1 3.1961 no .
H37 H5 2.8595 no 3_656
H37 H6 2.7681 no 3_656
H37 H7 2.8889 no 3_656
H37 H14 3.5337 no 4_554
H37 H19 3.5152 no 4_554
H37 H55 2.3534 no 4_554
H37 H56 2.9644 no 3_656
H37 H56 3.4730 no 4_554
H37 H57 2.6788 no 3_656
H38 C4 3.4586 no 3_666
H38 C30 3.2997 no 7_556
H38 H15 2.6851 no 7_556
H38 H21 3.2993 no 7_556
H38 H23 3.5289 no 7_556
H38 H29 2.6778 no 3_666
H39 C4 3.5044 no 3_666
H39 C14 3.1420 no 3_666
H39 C18 3.3616 no 3_666
H39 C19 2.9967 no 3_666
H39 C22 3.4392 no 3_666
H39 H11 3.0986 no .
H39 H13 3.5007 no .
H39 H29 3.0359 no 3_666
H39 H49 3.1701 no 3_666
H39 H51 3.5185 no 3_666
H40 C30 3.5218 no 7_556
H40 C34 3.3729 no 7_556
H40 H15 3.0973 no 7_556
H40 H23 2.7833 no 7_556
H40 H24 3.3239 no 7_556
H40 H29 3.4941 no 3_666
H41 C12 3.4872 no 5_555
H41 H2 2.9463 no 5_555
H41 H7 3.4110 no 7_656
H41 H19 3.0192 no 8_554
H41 H35 3.3510 no 5_555
H41 H36 2.7505 no 5_555
H42 C23 3.5757 no 3_666
H42 C45 3.3992 no 3_666
H42 H11 2.8156 no 3_666
H42 H12 3.0960 no 3_666
H42 H52 3.0944 no 4_564
H42 H53 3.0558 no 3_666
H42 H54 3.4390 no 3_666
H42 H54 3.3693 no 4_564
H43 C39 3.5937 no 7_656
H43 H3 3.0565 no 7_656
H43 H8 3.2672 no 7_656
H44 C28 3.0336 no 5_555
H44 C29 3.1467 no 5_555
H44 C30 3.1710 no 5_555
H44 C31 3.0938 no 5_555
H44 C32 2.9170 no 5_555
H44 C33 2.8975 no 5_555
H44 H2 3.1997 no 5_555
H44 H14 3.4013 no 5_555
H44 H18 3.3633 no 5_555
H45 C26 3.4020 no 5_555
H45 C33 3.5450 no 5_555
H45 C38 3.5388 no 7_656
H45 C39 3.2215 no 7_656
H45 C43 3.3614 no 7_656
H45 H2 2.5346 no 5_555
H45 H3 2.7716 no 7_656
H45 H5 3.5375 no 7_656
H45 H7 2.6766 no 7_656
H45 H18 3.0537 no 5_555
H46 C35 3.4320 no 8_554
H46 C40 3.4095 no 4_564
H46 C41 3.2977 no 4_564
H46 C44 3.4757 no 4_564
H46 H4 3.1503 no 4_564
H46 H9 3.1693 no 4_564
H46 H10 3.3171 no 4_564
H46 H19 2.8286 no 8_554
H46 H20 3.2287 no 8_554
H46 H22 3.3959 no 3_666
H46 H23 3.3788 no 3_666
H46 H31 3.5729 no 5_555
H46 H35 3.2903 no 5_555
H46 H52 3.4327 no 4_564
H46 H54 3.6000 no 3_666
H47 C9 3.5136 no 5_555
H47 C34 3.4063 no 3_666
H47 H9 3.5908 no 4_564
H47 H22 3.4061 no 3_666
H47 H23 3.0272 no 3_666
H47 H24 3.1448 no 3_666
H47 H31 2.6139 no 5_555
H47 H35 3.2669 no 5_555
H47 H36 3.3798 no 5_555
H48 C23 3.4391 no 3_666
H48 C34 2.8695 no 3_666
H48 H12 3.2205 no 3_666
H48 H22 2.5244 no 3_666
H48 H23 2.8840 no 3_666
H48 H24 2.6472 no 3_666
H48 H52 2.5103 no 4_564
H48 H53 2.9386 no 3_666
H48 H54 3.0437 no 3_666
H49 C3 2.9520 no 3_666
H49 C4 3.0975 no 3_666
H49 C35 3.3835 no 7_556
H49 H20 3.3612 no 7_556
H49 H21 2.5903 no 7_556
H49 H28 2.5307 no 3_666
H49 H29 2.8430 no 3_666
H49 H39 3.1701 no 3_666
H50 C35 3.4844 no 7_556
H50 H21 2.7043 no 7_556
H51 C3 3.4537 no 3_666
H51 C35 3.2012 no 7_556
H51 H4 3.3559 no 3_666
H51 H11 2.7160 no 3_666
H51 H19 3.4470 no 7_556
H51 H20 2.9782 no 7_556
H51 H21 2.7027 no 7_556
H51 H28 2.6560 no 3_666
H51 H39 3.5185 no 3_666
H52 C21 3.3507 no 4_565
H52 H42 3.0944 no 4_565
H52 H46 3.4327 no 4_565
H52 H48 2.5103 no 4_565
H53 H42 3.0558 no 3_666
H53 H48 2.9386 no 3_666
H54 H42 3.4390 no 3_666
H54 H42 3.3693 no 4_565
H54 H46 3.6000 no 3_666
H54 H48 3.0437 no 3_666
H55 C12 3.3209 no 4_555
H55 H30 3.4645 no 3_656
H55 H30 2.7847 no 4_555
H55 H37 2.3534 no 4_555
H56 H30 2.7804 no 3_656
H56 H30 3.4679 no 4_555
H56 H37 2.9644 no 3_656
H56 H37 3.4730 no 4_555
H57 H30 3.1468 no 3_656
H57 H30 3.1393 no 4_555
H57 H37 2.6788 no 3_656

loop_
_geom_torsion_atom_site_label_1
_geom_torsion_atom_site_label_2
_geom_torsion_atom_site_label_3
_geom_torsion_atom_site_label_4
_geom_torsion
_geom_torsion_publ_flag
_geom_torsion_site_symmetry_1
_geom_torsion_site_symmetry_3
_geom_torsion_site_symmetry_4
C1 Fe1 C2 N1 62.4(4) no . . .
C1 Fe1 C2 N2 -120.5(4) no . . .
C1 Fe1 C2 N1 -116.7(4) no . 2_655 2_655
C1 Fe1 C2 N2 60.5(4) no . 2_655 2_655
C1 Fe1 C2 N1 -116.7(4) no 2_655 . .
C1 Fe1 C2 N2 60.5(4) no 2_655 . .
C1 Fe1 C2 N1 62.4(4) no 2_655 2_655 2_655
C1 Fe1 C2 N2 -120.5(4) no 2_655 2_655 2_655
C23 Fe2 C25 N3 -117.6(3) no . . .
C23 Fe2 C25 N4 61.2(3) no . . .
C23 Fe2 C25 N3 -117.6(3) no . 2_656 2_656
C23 Fe2 C25 N4 61.2(3) no . 2_656 2_656
C24 Fe2 C25 N3 62.4(3) no . . .
C24 Fe2 C25 N4 -118.8(3) no . . .
C24 Fe2 C25 N3 62.4(3) no . 2_656 2_656
C24 Fe2 C25 N4 -118.8(3) no . 2_656 2_656
C2 N1 C3 C4 -0.1(6) no . . .
C3 N1 C2 Fe1 177.3(4) no . . .
C3 N1 C2 N2 -0.4(5) no . . .
C2 N1 C5 C6 78.2(6) no . . .
C2 N1 C5 C10 -107.1(6) no . . .
C5 N1 C2 Fe1 -3.2(7) no . . .
C5 N1 C2 N2 179.1(4) no . . .
C3 N1 C5 C6 -102.4(6) no . . .
C3 N1 C5 C10 72.4(6) no . . .
C5 N1 C3 C4 -179.6(4) no . . .
C2 N2 C4 C3 -1.0(6) no . . .
C4 N2 C2 Fe1 -176.9(4) no . . .
C4 N2 C2 N1 0.9(5) no . . .
C2 N2 C14 C15 -114.6(5) no . . .
C2 N2 C14 C19 67.8(7) no . . .
C14 N2 C2 Fe1 3.5(7) no . . .
C14 N2 C2 N1 -178.8(4) no . . .
C4 N2 C14 C15 65.8(6) no . . .
C4 N2 C14 C19 -111.8(5) no . . .
C14 N2 C4 C3 178.7(4) no . . .
C25 N3 C26 C27 0.2(5) no . . .
C26 N3 C25 Fe2 178.2(4) no . . .
C26 N3 C25 N4 -0.9(5) no . . .
C25 N3 C28 C29 77.4(5) no . . .
C25 N3 C28 C33 -107.4(5) no . . .
C28 N3 C25 Fe2 -1.1(6) no . . .
C28 N3 C25 N4 179.9(4) no . . .
C26 N3 C28 C29 -101.8(5) no . . .
C26 N3 C28 C33 73.4(5) no . . .
C28 N3 C26 C27 179.5(4) no . . .
C25 N4 C27 C26 -1.1(5) no . . .
C27 N4 C25 Fe2 -177.9(4) no . . .
C27 N4 C25 N3 1.2(5) no . . .
C25 N4 C37 C38 68.6(7) no . . .
C25 N4 C37 C42 -113.6(5) no . . .
C37 N4 C25 Fe2 1.0(6) no . . .
C37 N4 C25 N3 -180.0(4) no . . .
C27 N4 C37 C38 -112.7(5) no . . .
C27 N4 C37 C42 65.1(6) no . . .
C37 N4 C27 C26 180.0(4) no . . .
N1 C3 C4 N2 0.7(6) no . . .
N1 C5 C6 C7 179.5(4) no . . .
N1 C5 C6 C11 -0.8(7) no . . .
N1 C5 C10 C9 -179.7(4) no . . .
N1 C5 C10 C13 0.3(6) no . . .
C6 C5 C10 C9 -5.1(7) no . . .
C6 C5 C10 C13 174.8(4) no . . .
C10 C5 C6 C7 5.0(7) no . . .
C10 C5 C6 C11 -175.3(4) no . . .
C5 C6 C7 C8 -2.4(7) no . . .
C11 C6 C7 C8 177.9(4) no . . .
C6 C7 C8 C9 -0.0(7) no . . .
C6 C7 C8 C12 179.4(4) no . . .
C7 C8 C9 C10 -0.0(7) no . . .
C12 C8 C9 C10 -179.4(4) no . . .
C8 C9 C10 C5 2.5(7) no . . .
C8 C9 C10 C13 -177.5(4) no . . .
N2 C14 C15 C16 -177.5(4) no . . .
N2 C14 C15 C20 2.0(7) no . . .
N2 C14 C19 C18 177.9(4) no . . .
N2 C14 C19 C22 -1.0(7) no . . .
C15 C14 C19 C18 0.4(7) no . . .
C15 C14 C19 C22 -178.5(5) no . . .
C19 C14 C15 C16 0.0(8) no . . .
C19 C14 C15 C20 179.5(5) no . . .
C14 C15 C16 C17 -0.9(8) no . . .
C20 C15 C16 C17 179.6(5) no . . .
C15 C16 C17 C18 1.4(8) no . . .
C15 C16 C17 C21 -179.2(5) no . . .
C16 C17 C18 C19 -0.9(8) no . . .
C21 C17 C18 C19 179.7(5) no . . .
C17 C18 C19 C14 0.0(8) no . . .
C17 C18 C19 C22 178.9(5) no . . .
N3 C26 C27 N4 0.5(5) no . . .
N3 C28 C29 C30 179.1(4) no . . .
N3 C28 C29 C34 -0.5(6) no . . .
N3 C28 C33 C32 -179.1(4) no . . .
N3 C28 C33 C36 -0.8(6) no . . .
C29 C28 C33 C32 -3.9(6) no . . .
C29 C28 C33 C36 174.3(4) no . . .
C33 C28 C29 C30 4.0(7) no . . .
C33 C28 C29 C34 -175.6(4) no . . .
C28 C29 C30 C31 -0.6(7) no . . .
C34 C29 C30 C31 179.0(4) no . . .
C29 C30 C31 C32 -2.6(7) no . . .
C29 C30 C31 C35 178.3(4) no . . .
C30 C31 C32 C33 2.6(7) no . . .
C35 C31 C32 C33 -178.3(4) no . . .
C31 C32 C33 C28 0.6(6) no . . .
C31 C32 C33 C36 -177.7(4) no . . .
N4 C37 C38 C39 177.6(5) no . . .
N4 C37 C38 C43 -1.2(8) no . . .
N4 C37 C42 C41 -178.2(5) no . . .
N4 C37 C42 C45 1.3(8) no . . .
C38 C37 C42 C41 -0.4(8) no . . .
C38 C37 C42 C45 179.1(5) no . . .
C42 C37 C38 C39 -0.2(8) no . . .
C42 C37 C38 C43 -178.9(5) no . . .
C37 C38 C39 C40 0.4(8) no . . .
C43 C38 C39 C40 179.2(5) no . . .
C38 C39 C40 C41 -0.1(9) no . . .
C38 C39 C40 C44 178.7(5) no . . .
C39 C40 C41 C42 -0.5(9) no . . .
C44 C40 C41 C42 -179.3(5) no . . .
C40 C41 C42 C37 0.7(9) no . . .
C40 C41 C42 C45 -178.8(5) no . . .
